data_2003375
loop_
_publ_author_name
'Clegg, W.'
'Pogue, H. J.'
'Lowe, M. P.'
'Butterfield, I. M.'
'Jackson, R. F. W.'

_publ_section_title
;
 <i>p</i>-Nitrobenzyl Trichloroacetimidate
;
_journal_issue 4
_journal_name_full 'Acta Crystallographica Section C'
_journal_page_first 741
_journal_page_last 743
_journal_paper_doi 10.1107/S0108270194010838
_journal_volume 51
_journal_year 1995
_chemical_formula_sum 'C9 H7 Cl3 N2 O3'
_chemical_formula_weight 297.52
_chemical_name_systematic
;
 ?
;
_space_group_IT_number 19
_symmetry_cell_setting orthorhombic
_symmetry_space_group_name_Hall 'P 2ac 2ab'
_symmetry_space_group_name_H-M 'P 21 21 21'
_audit_creation_method SHELXL
_cell_angle_alpha 90.00
_cell_angle_beta 90.00
_cell_angle_gamma 90.00
_cell_formula_units_Z 4
_cell_length_a 7.0278(3)
_cell_length_b 10.8550(5)
_cell_length_c 15.6339(7)
_cell_measurement_reflns_used 32
_cell_measurement_temperature 295(2)
_cell_measurement_theta_max 12.17
_cell_measurement_theta_min 11.57
_cell_volume 1192.66(9)
_computing_cell_refinement DIF4
_computing_data_collection 'DIF4 (Stoe & Cie, 1988)'
_computing_data_reduction 'local programs'
_computing_molecular_graphics SHELXTL/PC
_computing_publication_material 'SHELXL-93 and local programs'
_computing_structure_refinement 'SHELXL-93 (Sheldrick, 1994)'
_computing_structure_solution 'SHELXTL/PC (Sheldrick, 1990)'
_diffrn_ambient_temperature 295(2)
_diffrn_measurement_device 'Stoe Siemens diffractometer'
_diffrn_measurement_method '\w/\q scans with on-line profile fitting (Clegg,'
_diffrn_radiation_monochromator graphite
_diffrn_radiation_source 'fine-focus sealed tube'
_diffrn_radiation_type MoK\a
_diffrn_radiation_wavelength 0.71073
_diffrn_reflns_av_R_equivalents 0.0239
_diffrn_reflns_av_sigmaI/netI 0.0220
_diffrn_reflns_limit_h_max 8
_diffrn_reflns_limit_h_min -8
_diffrn_reflns_limit_k_max 12
_diffrn_reflns_limit_k_min -12
_diffrn_reflns_limit_l_max 18
_diffrn_reflns_limit_l_min -18
_diffrn_reflns_number 3906
_diffrn_reflns_theta_max 24.98
_diffrn_reflns_theta_min 2.28
_diffrn_standards_decay_% 0
_diffrn_standards_interval_time 60
_diffrn_standards_number 3
_exptl_absorpt_coefficient_mu 0.764
_exptl_absorpt_correction_type none
_exptl_crystal_colour colourless
_exptl_crystal_density_diffrn 1.657
_exptl_crystal_description block
_exptl_crystal_F_000 600
_exptl_crystal_size_max 0.52
_exptl_crystal_size_mid 0.40
_exptl_crystal_size_min 0.32
_refine_diff_density_max .170
_refine_diff_density_min -.191
_refine_ls_abs_structure_details 'Flack (1983)'
_refine_ls_abs_structure_Flack -0.03(6)
_refine_ls_extinction_coef 0.0170(16)
_refine_ls_extinction_method 'SHELXL93 (Sheldrick, 1994)'
_refine_ls_goodness_of_fit_all 1.041
_refine_ls_goodness_of_fit_obs 1.031
_refine_ls_matrix_type full
_refine_ls_number_parameters 183
_refine_ls_number_reflns 2097
_refine_ls_number_restraints 0
_refine_ls_restrained_S_all 1.045
_refine_ls_restrained_S_obs 1.031
_refine_ls_R_factor_all 0.0251
_refine_ls_R_factor_obs 0.0228
_refine_ls_shift/esd_max 0.001
_refine_ls_shift/esd_mean 0.000
_refine_ls_structure_factor_coef Fsqd
_refine_ls_weighting_scheme
; calc w = 1/[\s^2^(F~o~^2^) + (0.0320P)^2^ + 0.2219P]
  where P = (F~o~^2^ + 2F~c~^2^)/3
;
_refine_ls_wR_factor_all 0.0623
_refine_ls_wR_factor_obs 0.0597
_reflns_number_observed 1992
_reflns_number_total 2098
_reflns_observed_criterion >2sigma(I)
_cod_data_source_file mu1141.cif
_cod_data_source_block rfwj10
_cod_original_sg_symbol_H-M 'P 212121'
_cod_database_code 2003375

loop_
_symmetry_equiv_pos_as_xyz
'x, y, z'
'-x+1/2, -y, z+1/2'
'x+1/2, -y+1/2, -z'
'-x, y+1/2, -z+1/2'

loop_
_atom_site_aniso_label
_atom_site_aniso_U_11
_atom_site_aniso_U_12
_atom_site_aniso_U_13
_atom_site_aniso_U_22
_atom_site_aniso_U_23
_atom_site_aniso_U_33
Cl1 0.0681(4) 0.0067(3) 0.0075(3) 0.0506(3) 0.0159(2) 0.0687(3)
Cl2 0.0382(2) -0.0069(2) 0.0091(2) 0.0570(3) -0.0054(3) 0.0791(4)
Cl3 0.0680(4) -0.0091(3) 0.0080(3) 0.0737(4) -0.0265(3) 0.0633(3)
N1 0.0475(10) -0.0012(9) -0.0103(8) 0.0642(11) 0.0023(9) 0.0549(10)
N2 0.0528(10) -0.0084(10) 0.0020(8) 0.0650(11) -0.0049(8) 0.0420(8)
O1 0.0393(7) 0.0048(6) -0.0034(7) 0.0498(7) -0.0112(7) 0.0551(8)
O2 0.0847(13) -0.0168(10) 0.0226(10) 0.0661(11) 0.0019(9) 0.0768(11)
O3 0.0569(10) 0.0080(10) 0.0190(9) 0.0859(12) -0.0038(9) 0.0725(10)
C1 0.0404(9) -0.0034(8) 0.0040(9) 0.0430(9) -0.0017(8) 0.0481(10)
C2 0.0384(9) -0.0052(8) 0.0039(8) 0.0407(9) 0.0049(8) 0.0438(9)
C3 0.0455(11) 0.0012(9) 0.0037(10) 0.0412(10) -0.0070(10) 0.0681(14)
C4 0.0399(10) 0.0010(8) -0.0058(8) 0.0411(9) -0.0022(8) 0.0438(9)
C5 0.0495(11) 0.0024(9) -0.0029(10) 0.0365(10) 0.0035(9) 0.0567(11)
C6 0.0436(11) 0.0107(10) -0.0025(9) 0.0462(10) -0.0038(9) 0.0535(11)
C7 0.0451(10) -0.0024(9) -0.0013(9) 0.0468(10) -0.0054(8) 0.0368(8)
C8 0.0621(13) 0.0025(10) 0.0040(9) 0.0375(10) 0.0020(9) 0.0494(10)
C9 0.0507(11) 0.0094(9) 0.0033(10) 0.0393(10) -0.0021(9) 0.0610(11)

loop_
_atom_site_label
_atom_site_occupancy
_atom_site_fract_x
_atom_site_fract_y
_atom_site_fract_z
_atom_site_U_iso_or_equiv
_atom_site_thermal_displace_type
_atom_site_calc_flag
_atom_site_type_symbol
Cl1 1 0.99911(9) 0.31196(5) 0.57317(4) 0.0624(2) Uani d Cl
Cl2 1 1.22786(7) 0.48565(5) 0.47767(4) 0.0581(2) Uani d Cl
Cl3 1 0.96329(10) 0.32843(6) 0.39029(4) 0.0684(2) Uani d Cl
N1 1 0.7031(3) 0.5310(2) 0.45281(13) 0.0556(5) Uani d N
H1 1 0.6964(35) 0.4821(23) 0.4069(16) 0.062(7) Uiso d H
N2 1 0.0801(3) 0.5283(2) 0.76184(11) 0.0533(4) Uani d N
O1 1 0.8898(2) 0.57606(13) 0.56784(9) 0.0480(3) Uani d O
O2 1 0.0589(3) 0.4194(2) 0.77976(12) 0.0759(5) Uani d O
O3 1 -0.0354(3) 0.6082(2) 0.77958(12) 0.0718(5) Uani d O
C1 1 1.0016(3) 0.4134(2) 0.48483(12) 0.0438(4) Uani d C
C2 1 0.8467(3) 0.5116(2) 0.49717(11) 0.0410(4) Uani d C
C3 1 0.7617(3) 0.6749(2) 0.5893(2) 0.0516(5) Uani d C
H3A 1 0.7269(32) 0.7149(22) 0.5428(15) 0.053(6) Uiso d H
H3B 1 0.8422(37) 0.7282(24) 0.6277(16) 0.061(7) Uiso d H
C4 1 0.5844(3) 0.6314(2) 0.63425(12) 0.0416(4) Uani d C
C5 1 0.4401(3) 0.7166(2) 0.64829(14) 0.0476(5) Uani d C
H5 1 0.4578(36) 0.7851(26) 0.6268(17) 0.060(7) Uiso d H
C6 1 0.2749(3) 0.6847(2) 0.69002(13) 0.0478(5) Uani d C
H6 1 0.1889(38) 0.7404(23) 0.6991(16) 0.060(7) Uiso d H
C7 1 0.2555(3) 0.5647(2) 0.71759(11) 0.0429(4) Uani d C
C8 1 0.3950(3) 0.4779(2) 0.70470(13) 0.0497(5) Uani d C
H8 1 0.3715(37) 0.3999(24) 0.7255(15) 0.057(6) Uiso d H
C9 1 0.5609(3) 0.5125(2) 0.66406(14) 0.0503(5) Uani d C
H9 1 0.6596(40) 0.4598(26) 0.6544(16) 0.067(8) Uiso d H

loop_
_atom_type_symbol
_atom_type_description
_atom_type_scat_source
_atom_type_scat_dispersion_real
_atom_type_scat_dispersion_imag
C C 'International Tables Vol C Tables 4.2.6.8 and 6.1.1.4' .0033 .0016
H H 'International Tables Vol C Tables 4.2.6.8 and 6.1.1.4' .0000 .0000
N N 'International Tables Vol C Tables 4.2.6.8 and 6.1.1.4' .0061 .0033
O O 'International Tables Vol C Tables 4.2.6.8 and 6.1.1.4' .0106 .0060
Cl Cl 'International Tables Vol C Tables 4.2.6.8 and 6.1.1.4' .1484 .158

loop_
_geom_angle_atom_site_label_1
_geom_angle_atom_site_label_2
_geom_angle_atom_site_label_3
_geom_angle
_geom_angle_publ_flag
C2 N1 H1 113.0(16) yes
O3 N2 O2 123.6(2) yes
O3 N2 C7 118.3(2) yes
O2 N2 C7 118.0(2) yes
C2 O1 C3 116.0(2) yes
C2 C1 Cl3 111.11(13) yes
C2 C1 Cl1 109.10(13) yes
Cl3 C1 Cl1 109.16(10) yes
C2 C1 Cl2 109.63(12) yes
Cl3 C1 Cl2 108.35(10) yes
Cl1 C1 Cl2 109.47(11) yes
N1 C2 O1 123.7(2) yes
N1 C2 C1 128.6(2) yes
O1 C2 C1 107.77(15) yes
O1 C3 C4 113.1(2) yes
O1 C3 H3A 110.5(15) no
C4 C3 H3A 108.0(16) no
O1 C3 H3B 102.5(15) no
C4 C3 H3B 111.5(15) no
H3A C3 H3B 111.(2) no
C9 C4 C5 118.8(2) yes
C9 C4 C3 123.3(2) yes
C5 C4 C3 117.9(2) yes
C6 C5 C4 121.5(2) yes
C6 C5 H5 123.1(18) no
C4 C5 H5 115.2(18) no
C5 C6 C7 118.0(2) yes
C5 C6 H6 119.3(17) no
C7 C6 H6 122.6(17) no
C8 C7 C6 122.1(2) yes
C8 C7 N2 118.9(2) yes
C6 C7 N2 119.0(2) yes
C7 C8 C9 118.9(2) yes
C7 C8 H8 116.7(16) no
C9 C8 H8 124.3(16) no
C8 C9 C4 120.7(2) yes
C8 C9 H9 123.3(17) no
C4 C9 H9 116.0(17) no

loop_
_geom_bond_atom_site_label_1
_geom_bond_atom_site_label_2
_geom_bond_distance
_geom_bond_publ_flag
Cl1 C1 1.766(2) yes
Cl2 C1 1.777(2) yes
Cl3 C1 1.763(2) yes
N1 C2 1.242(3) yes
N1 H1 0.89(3) yes
N2 O3 1.220(3) yes
N2 O2 1.225(3) yes
N2 C7 1.468(3) yes
O1 C2 1.343(2) yes
O1 C3 1.440(2) yes
C1 C2 1.536(3) yes
C3 C4 1.506(3) yes
C3 H3A 0.88(2) no
C3 H3B 1.01(3) no
C4 C9 1.382(3) yes
C4 C5 1.390(3) yes
C5 C6 1.377(3) yes
C5 H5 0.82(3) no
C6 C7 1.378(3) yes
C6 H6 0.87(3) no
C7 C8 1.375(3) yes
C8 C9 1.379(3) yes
C8 H8 0.92(3) no
C9 H9 0.91(3) no

loop_
_geom_torsion_atom_site_label_1
_geom_torsion_atom_site_label_2
_geom_torsion_atom_site_label_3
_geom_torsion_atom_site_label_4
_geom_torsion
_geom_torsion_publ_flag
N1 C2 C1 Cl3 3.8(3) yes
O2 N2 C7 C6 174.3(2) yes
O3 N2 C7 C6 -6.5(3) yes
O2 N2 C7 C8 -5.5(3) yes
O3 N2 C7 C8 173.7(2) yes
Cl3 C1 C2 N1 3.8(3) yes
C1 C2 N1 H1 -3.1(17) yes
